data_4085180
loop_
_publ_author_name
'Zhou, Jiliang'
'Li, Tengfei'
'Maron, Laurent'
'Leng, Xuebing'
'Chen, Yaofeng'

_publ_section_title
;
 A Scandium Complex Bearing Both Methylidene and Phosphinidene Ligands:
 Synthesis, Structure, and Reactivity
;
_journal_issue 2
_journal_name_full Organometallics
_journal_page_first 470
_journal_paper_doi 10.1021/om500997j
_journal_volume 34
_journal_year 2015
_chemical_formula_sum 'C76 H110 N5 P Sc2'
_chemical_formula_weight 1214.58
_chemical_name_systematic
; 
 ? 
;
_space_group_IT_number 2
_symmetry_cell_setting triclinic
_symmetry_space_group_name_Hall '-P 1'
_symmetry_space_group_name_H-M 'P -1'
_atom_sites_solution_hydrogens geom
_atom_sites_solution_primary direct
_atom_sites_solution_secondary difmap
_audit_creation_method SHELXL-97
_cell_angle_alpha 103.167(4)
_cell_angle_beta 97.861(4)
_cell_angle_gamma 110.238(3)
_cell_formula_units_Z 2
_cell_length_a 13.267(2)
_cell_length_b 15.031(2)
_cell_length_c 23.008(5)
_cell_measurement_reflns_used 4996
_cell_measurement_temperature 140(2)
_cell_measurement_theta_max 28.83
_cell_measurement_theta_min 2.20
_cell_volume 4073.4(12)
_computing_cell_refinement 'Bruker SAINT'
_computing_data_collection 'Bruker APEX2'
_computing_data_reduction 'Bruker SAINT'
_computing_molecular_graphics 'Bruker SHELXTL'
_computing_publication_material 'Bruker SHELXTL'
_computing_structure_refinement 'SHELXL-97 (Sheldrick, 1997)'
_computing_structure_solution 'SHELXS-97 (Sheldrick, 1990)'
_diffrn_ambient_temperature 140(2)
_diffrn_measured_fraction_theta_full 0.999
_diffrn_measured_fraction_theta_max 0.999
_diffrn_measurement_device_type 'Bruker APEX-II CCD'
_diffrn_measurement_method '\f and \w scans'
_diffrn_radiation_monochromator graphite
_diffrn_radiation_source 'fine-focus sealed tube'
_diffrn_radiation_type MoK\a
_diffrn_radiation_wavelength 0.71073
_diffrn_reflns_av_R_equivalents 0.0550
_diffrn_reflns_av_sigmaI/netI 0.1216
_diffrn_reflns_limit_h_max 16
_diffrn_reflns_limit_h_min -16
_diffrn_reflns_limit_k_max 16
_diffrn_reflns_limit_k_min -18
_diffrn_reflns_limit_l_max 27
_diffrn_reflns_limit_l_min -20
_diffrn_reflns_number 27891
_diffrn_reflns_theta_full 25.50
_diffrn_reflns_theta_max 25.50
_diffrn_reflns_theta_min 0.94
_diffrn_standards_number 0
_exptl_absorpt_coefficient_mu 0.224
_exptl_absorpt_correction_T_max 0.9671
_exptl_absorpt_correction_T_min 0.9440
_exptl_absorpt_correction_type multi-scan
_exptl_absorpt_process_details sadabs
_exptl_crystal_colour red
_exptl_crystal_density_diffrn 0.990
_exptl_crystal_density_method 'not measured'
_exptl_crystal_description block
_exptl_crystal_F_000 1316
_exptl_crystal_size_max 0.26
_exptl_crystal_size_mid 0.22
_exptl_crystal_size_min 0.15
_platon_squeeze_details
;
;
_refine_diff_density_max 1.530
_refine_diff_density_min -0.519
_refine_diff_density_rms 0.086
_refine_ls_extinction_method none
_refine_ls_goodness_of_fit_ref 1.084
_refine_ls_hydrogen_treatment mixed
_refine_ls_matrix_type full
_refine_ls_number_parameters 784
_refine_ls_number_reflns 15154
_refine_ls_number_restraints 0
_refine_ls_restrained_S_all 1.084
_refine_ls_R_factor_all 0.1248
_refine_ls_R_factor_gt 0.0791
_refine_ls_shift/su_max 0.005
_refine_ls_shift/su_mean 0.000
_refine_ls_structure_factor_coef Fsqd
_refine_ls_weighting_details 'calc w=1/[\s^2^(Fo^2^)+(0.1000P)^2^+0.0000P] where P=(Fo^2^+2Fc^2^)/3'
_refine_ls_weighting_scheme calc
_refine_ls_wR_factor_gt 0.2060
_refine_ls_wR_factor_ref 0.2213
_reflns_number_gt 8387
_reflns_number_total 15154
_reflns_threshold_expression >2sigma(I)
_cod_data_source_file om500997j_si_002.cif
_cod_data_source_block dm14290
_cod_depositor_comments
;
The following automatic conversions were performed:

'_symmetry_cell_setting' value 'Triclinic' changed to 'triclinic'
according to
/home/saulius/struct/COD-crude-data--automatic-downloads/rss-feeds/ACS/lib/dictionaries/cif_core.dic
dictionary named 'cif_core.dic' version 2.4.2 from 2011-04-26.

Automatic conversion script
Id: cif_fix_values 2935 2014-11-11 08:27:57Z andrius 

 Adding full bibliography for 4085175--4085180.cif.
;
_cod_original_cell_volume 4073.5(12)
_cod_original_sg_symbol_H-M P-1
_cod_database_code 4085180

loop_
_symmetry_equiv_pos_as_xyz
'x, y, z'
'-x, -y, -z'

loop_
_atom_site_label
_atom_site_type_symbol
_atom_site_fract_x
_atom_site_fract_y
_atom_site_fract_z
_atom_site_U_iso_or_equiv
_atom_site_adp_type
_atom_site_occupancy
_atom_site_symmetry_multiplicity
_atom_site_calc_flag
_atom_site_refinement_flags
Sc1 Sc 0.34285(6) 0.47235(6) 0.23397(3) 0.0214(2) Uani 1 1 d .
Sc2 Sc 0.54653(6) 0.71396(6) 0.28463(3) 0.0238(2) Uani 1 1 d .
P1 P 0.38245(8) 0.62348(8) 0.19615(5) 0.0228(3) Uani 1 1 d .
N1 N 0.3592(3) 0.3403(3) 0.18418(14) 0.0228(8) Uani 1 1 d .
N2 N 0.1615(3) 0.3831(3) 0.20999(15) 0.0261(8) Uani 1 1 d .
N3 N 0.5592(3) 0.8297(3) 0.36430(14) 0.0234(8) Uani 1 1 d .
N4 N 0.6820(3) 0.8240(3) 0.26217(14) 0.0238(8) Uani 1 1 d .
N5 N 0.4309(3) 0.5037(4) 0.32450(16) 0.0441(11) Uani 1 1 d .
C1 C 0.3112(4) 0.2120(4) 0.0838(2) 0.0466(14) Uani 1 1 d .
H1A H 0.3437 0.2486 0.0562 0.070 Uiso 1 1 calc R
H1B H 0.2440 0.1543 0.0601 0.070 Uiso 1 1 calc R
H1C H 0.3645 0.1897 0.1034 0.070 Uiso 1 1 calc R
C2 C 0.2826(4) 0.2791(3) 0.13251(19) 0.0307(10) Uani 1 1 d .
C3 C 0.1758(4) 0.2741(4) 0.1194(2) 0.0405(12) Uani 1 1 d .
H3 H 0.1353 0.2372 0.0784 0.049 Uiso 1 1 calc R
C4 C 0.1164(4) 0.3146(4) 0.1566(2) 0.0381(12) Uani 1 1 d .
C5 C -0.0059(4) 0.2730(4) 0.1272(3) 0.0637(18) Uani 1 1 d .
H5A H -0.0479 0.2648 0.1589 0.096 Uiso 1 1 calc R
H5B H -0.0267 0.2085 0.0967 0.096 Uiso 1 1 calc R
H5C H -0.0223 0.3188 0.1070 0.096 Uiso 1 1 calc R
C6 C 0.4510(3) 0.3119(3) 0.20022(18) 0.0260(10) Uani 1 1 d .
C7 C 0.5530(4) 0.3576(4) 0.18583(19) 0.0329(11) Uani 1 1 d .
C8 C 0.6368(4) 0.3265(4) 0.2029(2) 0.0424(13) Uani 1 1 d .
H8 H 0.7067 0.3567 0.1943 0.051 Uiso 1 1 calc R
C9 C 0.6226(5) 0.2544(4) 0.2314(2) 0.0485(14) Uani 1 1 d .
H9 H 0.6816 0.2346 0.2420 0.058 Uiso 1 1 calc R
C10 C 0.5217(4) 0.2099(4) 0.2451(2) 0.0429(12) Uani 1 1 d .
H10 H 0.5120 0.1596 0.2650 0.051 Uiso 1 1 calc R
C11 C 0.4352(4) 0.2382(3) 0.23008(19) 0.0320(11) Uani 1 1 d .
C12 C 0.3246(4) 0.1865(4) 0.2448(2) 0.0430(13) Uani 1 1 d .
H12 H 0.2856 0.2330 0.2487 0.052 Uiso 1 1 calc R
C13 C 0.3389(5) 0.1618(6) 0.3050(3) 0.078(2) Uani 1 1 d .
H13A H 0.2666 0.1345 0.3144 0.116 Uiso 1 1 calc R
H13B H 0.3869 0.2222 0.3380 0.116 Uiso 1 1 calc R
H13C H 0.3726 0.1127 0.3015 0.116 Uiso 1 1 calc R
C14 C 0.2502(5) 0.0913(4) 0.1940(3) 0.0649(17) Uani 1 1 d .
H14A H 0.2256 0.1081 0.1574 0.097 Uiso 1 1 calc R
H14B H 0.1858 0.0555 0.2080 0.097 Uiso 1 1 calc R
H14C H 0.2916 0.0493 0.1841 0.097 Uiso 1 1 calc R
C15 C 0.5719(4) 0.4310(4) 0.1495(3) 0.0451(13) Uani 1 1 d .
H15 H 0.5044 0.4464 0.1430 0.054 Uiso 1 1 calc R
C16 C 0.5897(6) 0.3903(5) 0.0871(3) 0.079(2) Uani 1 1 d .
H16A H 0.6001 0.4401 0.0649 0.119 Uiso 1 1 calc R
H16B H 0.5251 0.3300 0.0637 0.119 Uiso 1 1 calc R
H16C H 0.6555 0.3745 0.0921 0.119 Uiso 1 1 calc R
C17 C 0.6673(5) 0.5255(5) 0.1839(3) 0.071(2) Uani 1 1 d .
H17A H 0.6556 0.5516 0.2243 0.106 Uiso 1 1 calc R
H17B H 0.6738 0.5739 0.1609 0.106 Uiso 1 1 calc R
H17C H 0.7353 0.5130 0.1890 0.106 Uiso 1 1 calc R
C18 C 0.0844(3) 0.4051(3) 0.2447(2) 0.0307(11) Uani 1 1 d .
C19 C 0.0564(4) 0.3539(5) 0.2885(3) 0.0544(16) Uani 1 1 d .
C20 C -0.0166(5) 0.3734(5) 0.3211(3) 0.069(2) Uani 1 1 d .
H20 H -0.0364 0.3400 0.3508 0.083 Uiso 1 1 calc R
C21 C -0.0621(4) 0.4410(5) 0.3116(3) 0.0593(17) Uani 1 1 d .
H21 H -0.1120 0.4535 0.3351 0.071 Uiso 1 1 calc R
C22 C -0.0357(3) 0.4894(4) 0.2690(2) 0.0369(12) Uani 1 1 d .
H22 H -0.0668 0.5359 0.2630 0.044 Uiso 1 1 calc R
C23 C 0.0371(3) 0.4709(3) 0.23381(19) 0.0283(10) Uani 1 1 d .
C24 C 0.0582(4) 0.5244(4) 0.1850(2) 0.0365(12) Uani 1 1 d .
H24 H 0.1082 0.5013 0.1625 0.044 Uiso 1 1 calc R
C25 C -0.0486(5) 0.4993(5) 0.1380(2) 0.0603(17) Uani 1 1 d .
H25A H -0.0964 0.5268 0.1582 0.091 Uiso 1 1 calc R
H25B H -0.0870 0.4271 0.1212 0.091 Uiso 1 1 calc R
H25C H -0.0308 0.5281 0.1047 0.091 Uiso 1 1 calc R
C26 C 0.1150(4) 0.6349(4) 0.2130(2) 0.0416(13) Uani 1 1 d .
H26A H 0.0703 0.6588 0.2380 0.062 Uiso 1 1 calc R
H26B H 0.1240 0.6668 0.1803 0.062 Uiso 1 1 calc R
H26C H 0.1878 0.6511 0.2388 0.062 Uiso 1 1 calc R
C27 C 0.0942(6) 0.2702(6) 0.2940(3) 0.073(2) Uani 1 1 d .
H27 H 0.1731 0.2906 0.2911 0.087 Uiso 1 1 calc R
C28 C 0.0845(7) 0.2429(7) 0.3488(4) 0.117(4) Uani 1 1 d .
H28A H 0.1358 0.2980 0.3841 0.175 Uiso 1 1 calc R
H28B H 0.1024 0.1843 0.3465 0.175 Uiso 1 1 calc R
H28C H 0.0086 0.2275 0.3537 0.175 Uiso 1 1 calc R
C29 C 0.0196(6) 0.1674(5) 0.2390(4) 0.086(2) Uani 1 1 d .
H29A H 0.0362 0.1125 0.2479 0.129 Uiso 1 1 calc R
H29B H 0.0370 0.1747 0.1999 0.129 Uiso 1 1 calc R
H29C H -0.0590 0.1534 0.2364 0.129 Uiso 1 1 calc R
C30 C 0.5555(4) 0.9956(3) 0.4045(2) 0.0348(11) Uani 1 1 d .
H30A H 0.4760 0.9797 0.3930 0.052 Uiso 1 1 calc R
H30B H 0.5966 1.0626 0.4026 0.052 Uiso 1 1 calc R
H30C H 0.5754 0.9925 0.4464 0.052 Uiso 1 1 calc R
C31 C 0.5840(3) 0.9214(3) 0.36047(18) 0.0253(10) Uani 1 1 d .
C32 C 0.6369(3) 0.9575(3) 0.31729(18) 0.0276(10) Uani 1 1 d .
H32 H 0.6354 1.0192 0.3148 0.033 Uiso 1 1 calc R
C33 C 0.6918(3) 0.9190(3) 0.27708(18) 0.0278(10) Uani 1 1 d .
C34 C 0.7654(4) 0.9935(4) 0.2508(2) 0.0458(14) Uani 1 1 d .
H34A H 0.8285 0.9765 0.2435 0.069 Uiso 1 1 calc R
H34B H 0.7922 1.0601 0.2799 0.069 Uiso 1 1 calc R
H34C H 0.7232 0.9921 0.2119 0.069 Uiso 1 1 calc R
C35 C 0.5378(3) 0.8150(3) 0.42239(17) 0.0249(10) Uani 1 1 d .
C36 C 0.6278(3) 0.8395(3) 0.47084(18) 0.0273(10) Uani 1 1 d .
C37 C 0.6057(4) 0.8297(4) 0.5273(2) 0.0356(11) Uani 1 1 d .
H37 H 0.6655 0.8463 0.5611 0.043 Uiso 1 1 calc R
C38 C 0.5011(4) 0.7973(4) 0.5350(2) 0.0360(12) Uani 1 1 d .
H38 H 0.4885 0.7919 0.5740 0.043 Uiso 1 1 calc R
C39 C 0.4137(4) 0.7723(4) 0.4871(2) 0.0373(12) Uani 1 1 d .
H39 H 0.3408 0.7490 0.4932 0.045 Uiso 1 1 calc R
C40 C 0.4283(3) 0.7801(3) 0.42870(18) 0.0296(10) Uani 1 1 d .
C41 C 0.3287(3) 0.7494(4) 0.3782(2) 0.0332(11) Uani 1 1 d .
H41 H 0.3546 0.7556 0.3399 0.040 Uiso 1 1 calc R
C42 C 0.2637(4) 0.8160(4) 0.3905(2) 0.0511(14) Uani 1 1 d .
H42A H 0.2396 0.8134 0.4287 0.077 Uiso 1 1 calc R
H42B H 0.1988 0.7926 0.3564 0.077 Uiso 1 1 calc R
H42C H 0.3111 0.8846 0.3943 0.077 Uiso 1 1 calc R
C43 C 0.2527(4) 0.6413(4) 0.3663(2) 0.0442(13) Uani 1 1 d .
H43A H 0.2897 0.5982 0.3501 0.066 Uiso 1 1 calc R
H43B H 0.1843 0.6255 0.3364 0.066 Uiso 1 1 calc R
H43C H 0.2353 0.6307 0.4049 0.066 Uiso 1 1 calc R
C44 C 0.7456(4) 0.8767(4) 0.4650(2) 0.0369(12) Uani 1 1 d .
H44 H 0.7435 0.8559 0.4203 0.044 Uiso 1 1 calc R
C45 C 0.8142(4) 0.8307(5) 0.4965(3) 0.0667(18) Uani 1 1 d .
H45A H 0.8213 0.8520 0.5409 0.100 Uiso 1 1 calc R
H45B H 0.8878 0.8522 0.4878 0.100 Uiso 1 1 calc R
H45C H 0.7777 0.7581 0.4809 0.100 Uiso 1 1 calc R
C46 C 0.8005(4) 0.9899(4) 0.4873(3) 0.0576(16) Uani 1 1 d .
H46A H 0.7564 1.0175 0.4651 0.086 Uiso 1 1 calc R
H46B H 0.8749 1.0116 0.4798 0.086 Uiso 1 1 calc R
H46C H 0.8056 1.0133 0.5314 0.086 Uiso 1 1 calc R
C47 C 0.7573(3) 0.8006(3) 0.22707(19) 0.0281(10) Uani 1 1 d .
C48 C 0.7321(3) 0.7786(3) 0.16223(19) 0.0306(11) Uani 1 1 d .
C49 C 0.8076(4) 0.7567(4) 0.1312(2) 0.0405(13) Uani 1 1 d .
H49 H 0.7917 0.7408 0.0877 0.049 Uiso 1 1 calc R
C50 C 0.9036(4) 0.7574(4) 0.1615(2) 0.0451(14) Uani 1 1 d .
H50 H 0.9536 0.7419 0.1393 0.054 Uiso 1 1 calc R
C51 C 0.9277(4) 0.7805(4) 0.2240(2) 0.0455(14) Uani 1 1 d .
H51 H 0.9952 0.7814 0.2448 0.055 Uiso 1 1 calc R
C52 C 0.8558(4) 0.8029(4) 0.2584(2) 0.0358(12) Uani 1 1 d .
C53 C 0.8878(4) 0.8299(5) 0.3279(2) 0.0575(18) Uani 1 1 d .
H53 H 0.8176 0.8216 0.3415 0.069 Uiso 1 1 calc R
C54 C 0.9277(8) 0.7524(8) 0.3480(3) 0.132(4) Uani 1 1 d .
H54A H 1.0082 0.7760 0.3546 0.198 Uiso 1 1 calc R
H54B H 0.8933 0.6885 0.3157 0.198 Uiso 1 1 calc R
H54C H 0.9064 0.7441 0.3862 0.198 Uiso 1 1 calc R
C55 C 0.9619(5) 0.9395(7) 0.3555(3) 0.134(4) Uani 1 1 d .
H55A H 1.0350 0.9512 0.3470 0.201 Uiso 1 1 calc R
H55B H 0.9691 0.9588 0.4000 0.201 Uiso 1 1 calc R
H55C H 0.9291 0.9790 0.3372 0.201 Uiso 1 1 calc R
C56 C 0.6301(4) 0.7804(4) 0.1252(2) 0.0458(14) Uani 1 1 d .
H56 H 0.5883 0.8021 0.1547 0.055 Uiso 1 1 calc R
C57 C 0.5555(4) 0.6773(5) 0.0837(2) 0.0588(18) Uani 1 1 d .
H57A H 0.5905 0.6575 0.0510 0.088 Uiso 1 1 calc R
H57B H 0.4844 0.6776 0.0655 0.088 Uiso 1 1 calc R
H57C H 0.5434 0.6302 0.1079 0.088 Uiso 1 1 calc R
C58 C 0.6559(5) 0.8523(5) 0.0877(2) 0.0656(18) Uani 1 1 d .
H58A H 0.6967 0.9199 0.1152 0.098 Uiso 1 1 calc R
H58B H 0.5868 0.8480 0.0633 0.098 Uiso 1 1 calc R
H58C H 0.7011 0.8354 0.0601 0.098 Uiso 1 1 calc R
C59 C 0.3139(3) 0.6574(3) 0.13397(18) 0.0251(10) Uani 1 1 d .
C60 C 0.3300(4) 0.7575(4) 0.1404(2) 0.0385(12) Uani 1 1 d .
C61 C 0.2734(5) 0.7805(5) 0.0953(3) 0.072(2) Uani 1 1 d .
H61 H 0.2799 0.8471 0.1012 0.087 Uiso 1 1 calc R
C62 C 0.2079(7) 0.7094(6) 0.0422(4) 0.108(3) Uani 1 1 d .
H62 H 0.1726 0.7270 0.0105 0.130 Uiso 1 1 calc R
C63 C 0.1934(5) 0.6126(5) 0.0350(3) 0.072(2) Uani 1 1 d .
H63 H 0.1464 0.5633 -0.0018 0.087 Uiso 1 1 calc R
C64 C 0.2450(4) 0.5843(3) 0.07936(19) 0.0320(11) Uani 1 1 d .
C65 C 0.2238(3) 0.4758(4) 0.06589(19) 0.0324(11) Uani 1 1 d .
H65 H 0.2248 0.4600 0.1058 0.039 Uiso 1 1 calc R
C66 C 0.3152(4) 0.4518(4) 0.0400(2) 0.0462(14) Uani 1 1 d .
H66A H 0.3171 0.4671 0.0008 0.069 Uiso 1 1 calc R
H66B H 0.3000 0.3812 0.0333 0.069 Uiso 1 1 calc R
H66C H 0.3867 0.4919 0.0691 0.069 Uiso 1 1 calc R
C67 C 0.1139(4) 0.4066(4) 0.0229(2) 0.0518(14) Uani 1 1 d .
H67A H 0.0543 0.4202 0.0390 0.078 Uiso 1 1 calc R
H67B H 0.1039 0.3377 0.0195 0.078 Uiso 1 1 calc R
H67C H 0.1119 0.4168 -0.0177 0.078 Uiso 1 1 calc R
C68 C 0.4031(4) 0.8429(3) 0.1963(2) 0.0342(11) Uani 1 1 d .
H68 H 0.4577 0.8216 0.2174 0.041 Uiso 1 1 calc R
C69 C 0.3385(4) 0.8713(4) 0.2420(2) 0.0471(13) Uani 1 1 d .
H69A H 0.2836 0.8918 0.2222 0.071 Uiso 1 1 calc R
H69B H 0.3894 0.9263 0.2774 0.071 Uiso 1 1 calc R
H69C H 0.3009 0.8141 0.2558 0.071 Uiso 1 1 calc R
C70 C 0.4684(4) 0.9366(4) 0.1794(2) 0.0428(12) Uani 1 1 d .
H70A H 0.5011 0.9180 0.1452 0.064 Uiso 1 1 calc R
H70B H 0.5272 0.9836 0.2150 0.064 Uiso 1 1 calc R
H70C H 0.4183 0.9676 0.1671 0.064 Uiso 1 1 calc R
C71 C 0.6129(4) 0.6236(4) 0.3317(2) 0.0417(13) Uani 1 1 d .
H71A H 0.6672 0.6017 0.3139 0.050 Uiso 1 1 calc R
H71B H 0.6337 0.6476 0.3772 0.050 Uiso 1 1 calc R
C72 C 0.5110(5) 0.5682(4) 0.3072(2) 0.0458(13) Uani 1 1 d .
C73 C 0.4563(5) 0.4783(5) 0.3818(3) 0.0555(15) Uani 1 1 d .
C74 C 0.3487(5) 0.4033(5) 0.3840(3) 0.0658(17) Uani 1 1 d .
H74A H 0.2953 0.4346 0.3885 0.099 Uiso 1 1 calc R
H74B H 0.3602 0.3782 0.4190 0.099 Uiso 1 1 calc R
H74C H 0.3201 0.3482 0.3459 0.099 Uiso 1 1 calc R
C75 C 0.5467(5) 0.4342(5) 0.3789(3) 0.0641(17) Uani 1 1 d .
H75A H 0.5173 0.3709 0.3462 0.096 Uiso 1 1 calc R
H75B H 0.5681 0.4233 0.4183 0.096 Uiso 1 1 calc R
H75C H 0.6115 0.4807 0.3703 0.096 Uiso 1 1 calc R
C76 C 0.4938(6) 0.5700(5) 0.4365(2) 0.0715(19) Uani 1 1 d .
H76A H 0.5721 0.6101 0.4414 0.107 Uiso 1 1 calc R
H76B H 0.4835 0.5501 0.4737 0.107 Uiso 1 1 calc R
H76C H 0.4500 0.6092 0.4299 0.107 Uiso 1 1 calc R

loop_
_atom_site_aniso_label
_atom_site_aniso_U_11
_atom_site_aniso_U_22
_atom_site_aniso_U_33
_atom_site_aniso_U_23
_atom_site_aniso_U_13
_atom_site_aniso_U_12
Sc1 0.0206(4) 0.0249(5) 0.0194(4) 0.0046(3) 0.0088(3) 0.0095(4)
Sc2 0.0148(4) 0.0289(5) 0.0233(4) -0.0016(3) 0.0089(3) 0.0076(4)
P1 0.0170(5) 0.0260(7) 0.0248(6) 0.0068(5) 0.0033(4) 0.0089(5)
N1 0.0251(18) 0.026(2) 0.0176(17) 0.0053(14) 0.0074(14) 0.0103(16)
N2 0.0199(18) 0.030(2) 0.0271(19) 0.0071(16) 0.0051(15) 0.0091(17)
N3 0.0174(17) 0.028(2) 0.0233(18) 0.0015(15) 0.0114(14) 0.0080(16)
N4 0.0165(17) 0.031(2) 0.0229(18) 0.0019(15) 0.0106(14) 0.0100(16)
N5 0.051(3) 0.065(3) 0.0187(19) -0.0028(19) -0.0057(18) 0.040(3)
C1 0.060(3) 0.047(4) 0.029(3) -0.007(2) 0.001(2) 0.031(3)
C2 0.041(3) 0.027(3) 0.025(2) 0.0027(19) 0.004(2) 0.019(2)
C3 0.038(3) 0.034(3) 0.034(3) -0.006(2) -0.010(2) 0.014(2)
C4 0.030(3) 0.034(3) 0.040(3) 0.001(2) -0.003(2) 0.011(2)
C5 0.031(3) 0.052(4) 0.084(4) -0.017(3) -0.014(3) 0.021(3)
C6 0.033(2) 0.028(3) 0.021(2) 0.0027(18) 0.0055(18) 0.020(2)
C7 0.033(3) 0.041(3) 0.029(2) 0.005(2) 0.012(2) 0.021(2)
C8 0.040(3) 0.058(4) 0.041(3) 0.011(3) 0.017(2) 0.032(3)
C9 0.060(4) 0.067(4) 0.045(3) 0.018(3) 0.016(3) 0.053(3)
C10 0.058(3) 0.043(3) 0.038(3) 0.013(2) 0.012(2) 0.031(3)
C11 0.045(3) 0.031(3) 0.024(2) 0.0040(19) 0.005(2) 0.023(2)
C12 0.050(3) 0.038(3) 0.050(3) 0.023(3) 0.016(2) 0.019(3)
C13 0.076(4) 0.118(6) 0.081(5) 0.076(5) 0.035(4) 0.052(4)
C14 0.055(4) 0.038(4) 0.091(5) 0.010(3) 0.006(3) 0.017(3)
C15 0.021(2) 0.047(4) 0.076(4) 0.031(3) 0.021(2) 0.013(2)
C16 0.088(5) 0.075(5) 0.042(3) 0.022(3) 0.010(3) -0.008(4)
C17 0.092(5) 0.055(4) 0.068(4) 0.006(3) 0.055(4) 0.026(4)
C18 0.016(2) 0.035(3) 0.042(3) 0.014(2) 0.0110(19) 0.006(2)
C19 0.030(3) 0.073(4) 0.088(4) 0.054(4) 0.038(3) 0.026(3)
C20 0.050(3) 0.107(6) 0.100(5) 0.072(4) 0.060(4) 0.046(4)
C21 0.033(3) 0.084(5) 0.073(4) 0.032(4) 0.038(3) 0.024(3)
C22 0.020(2) 0.046(3) 0.046(3) 0.011(2) 0.011(2) 0.015(2)
C23 0.016(2) 0.035(3) 0.029(2) 0.007(2) 0.0053(18) 0.007(2)
C24 0.030(2) 0.053(4) 0.035(3) 0.010(2) 0.009(2) 0.026(2)
C25 0.060(4) 0.085(5) 0.048(3) 0.012(3) 0.009(3) 0.049(4)
C26 0.038(3) 0.059(4) 0.049(3) 0.023(3) 0.024(2) 0.033(3)
C27 0.077(4) 0.103(6) 0.097(5) 0.070(5) 0.063(4) 0.064(4)
C28 0.111(6) 0.148(8) 0.192(9) 0.133(8) 0.116(7) 0.089(6)
C29 0.086(5) 0.057(5) 0.119(6) 0.035(4) 0.046(5) 0.018(4)
C30 0.035(3) 0.033(3) 0.038(3) 0.003(2) 0.019(2) 0.016(2)
C31 0.018(2) 0.034(3) 0.025(2) 0.0011(19) 0.0078(17) 0.014(2)
C32 0.027(2) 0.029(3) 0.030(2) 0.0075(19) 0.0116(19) 0.015(2)
C33 0.025(2) 0.030(3) 0.025(2) 0.0026(19) 0.0076(18) 0.010(2)
C34 0.058(3) 0.040(3) 0.046(3) 0.011(2) 0.037(3) 0.018(3)
C35 0.025(2) 0.026(3) 0.023(2) 0.0001(18) 0.0115(18) 0.0104(19)
C36 0.030(2) 0.030(3) 0.024(2) 0.0035(19) 0.0101(19) 0.017(2)
C37 0.037(3) 0.040(3) 0.030(2) 0.005(2) 0.008(2) 0.019(2)
C38 0.042(3) 0.043(3) 0.026(2) 0.007(2) 0.019(2) 0.018(2)
C39 0.040(3) 0.038(3) 0.035(3) 0.004(2) 0.025(2) 0.014(2)
C40 0.030(2) 0.031(3) 0.027(2) 0.0002(19) 0.0132(19) 0.014(2)
C41 0.025(2) 0.044(3) 0.034(2) 0.006(2) 0.020(2) 0.017(2)
C42 0.046(3) 0.064(4) 0.059(3) 0.025(3) 0.028(3) 0.030(3)
C43 0.028(3) 0.053(4) 0.045(3) 0.007(2) 0.006(2) 0.013(3)
C44 0.025(2) 0.049(3) 0.030(2) 0.006(2) 0.0018(19) 0.013(2)
C45 0.037(3) 0.096(6) 0.088(5) 0.042(4) 0.024(3) 0.037(3)
C46 0.031(3) 0.064(4) 0.063(4) 0.013(3) 0.007(3) 0.006(3)
C47 0.025(2) 0.028(3) 0.031(2) 0.0033(19) 0.0174(19) 0.009(2)
C48 0.023(2) 0.034(3) 0.035(2) 0.006(2) 0.0170(19) 0.010(2)
C49 0.041(3) 0.046(3) 0.036(3) 0.006(2) 0.028(2) 0.016(3)
C50 0.033(3) 0.059(4) 0.048(3) 0.005(3) 0.027(2) 0.023(3)
C51 0.026(3) 0.061(4) 0.055(3) 0.009(3) 0.018(2) 0.026(3)
C52 0.026(2) 0.050(3) 0.032(2) 0.004(2) 0.010(2) 0.018(2)
C53 0.030(3) 0.109(6) 0.034(3) 0.004(3) 0.003(2) 0.042(3)
C54 0.161(8) 0.279(13) 0.054(4) 0.058(6) 0.043(5) 0.191(9)
C55 0.050(4) 0.195(10) 0.055(4) -0.030(5) 0.009(3) -0.030(5)
C56 0.045(3) 0.078(4) 0.026(2) 0.011(3) 0.019(2) 0.037(3)
C57 0.033(3) 0.095(5) 0.031(3) -0.009(3) 0.011(2) 0.021(3)
C58 0.077(4) 0.108(6) 0.039(3) 0.033(3) 0.030(3) 0.055(4)
C59 0.021(2) 0.030(3) 0.024(2) 0.0075(18) 0.0051(17) 0.010(2)
C60 0.034(3) 0.036(3) 0.039(3) 0.010(2) -0.009(2) 0.013(2)
C61 0.083(5) 0.042(4) 0.069(4) 0.018(3) -0.033(4) 0.015(3)
C62 0.125(7) 0.061(5) 0.093(5) 0.032(4) -0.066(5) 0.011(5)
C63 0.093(5) 0.048(4) 0.043(3) 0.014(3) -0.028(3) 0.006(4)
C64 0.032(2) 0.033(3) 0.028(2) 0.012(2) 0.0040(19) 0.008(2)
C65 0.029(2) 0.038(3) 0.025(2) 0.003(2) 0.0059(19) 0.013(2)
C66 0.043(3) 0.067(4) 0.031(3) 0.012(3) 0.016(2) 0.023(3)
C67 0.046(3) 0.042(4) 0.055(3) 0.001(3) -0.007(3) 0.017(3)
C68 0.032(3) 0.031(3) 0.039(3) 0.007(2) 0.000(2) 0.017(2)
C69 0.050(3) 0.053(4) 0.044(3) 0.013(3) 0.011(2) 0.028(3)
C70 0.040(3) 0.038(3) 0.048(3) 0.010(2) 0.002(2) 0.017(3)
C71 0.061(4) 0.051(4) 0.021(2) 0.000(2) 0.005(2) 0.039(3)
C72 0.066(4) 0.028(3) 0.041(3) 0.008(2) 0.002(3) 0.020(3)
C73 0.063(4) 0.058(4) 0.049(3) 0.018(3) 0.015(3) 0.027(3)
C74 0.078(4) 0.065(5) 0.067(4) 0.028(3) 0.031(3) 0.030(4)
C75 0.074(4) 0.074(5) 0.052(4) 0.021(3) 0.004(3) 0.041(4)
C76 0.097(5) 0.073(5) 0.036(3) 0.009(3) 0.014(3) 0.029(4)

loop_
_atom_type_symbol
_atom_type_description
_atom_type_scat_dispersion_real
_atom_type_scat_dispersion_imag
_atom_type_scat_source
C C 0.0033 0.0016 'International Tables Vol C Tables 4.2.6.8 and 6.1.1.4'
H H 0.0000 0.0000 'International Tables Vol C Tables 4.2.6.8 and 6.1.1.4'
N N 0.0061 0.0033 'International Tables Vol C Tables 4.2.6.8 and 6.1.1.4'
P P 0.1023 0.0942 'International Tables Vol C Tables 4.2.6.8 and 6.1.1.4'
Sc Sc 0.2519 0.3716 'International Tables Vol C Tables 4.2.6.8 and 6.1.1.4'

loop_
_geom_angle_atom_site_label_1
_geom_angle_atom_site_label_2
_geom_angle_atom_site_label_3
_geom_angle
N5 Sc1 N1 104.26(14)
N5 Sc1 N2 117.83(16)
N1 Sc1 N2 86.90(13)
N5 Sc1 C72 34.50(17)
N1 Sc1 C72 106.60(16)
N2 Sc1 C72 150.86(16)
N5 Sc1 P1 113.54(14)
N1 Sc1 P1 122.21(9)
N2 Sc1 P1 109.97(10)
C72 Sc1 P1 84.97(13)
N5 Sc1 Sc2 69.48(14)
N1 Sc1 Sc2 126.76(9)
N2 Sc1 Sc2 144.35(10)
C72 Sc1 Sc2 39.92(13)
P1 Sc1 Sc2 45.33(3)
N3 Sc2 N4 88.43(12)
N3 Sc2 C71 99.33(15)
N4 Sc2 C71 109.65(17)
N3 Sc2 C72 110.37(16)
N4 Sc2 C72 138.29(18)
C71 Sc2 C72 32.93(18)
N3 Sc2 P1 125.21(9)
N4 Sc2 P1 112.18(9)
C71 Sc2 P1 117.84(14)
C72 Sc2 P1 87.52(15)
N3 Sc2 Sc1 125.40(9)
N4 Sc2 Sc1 145.67(9)
C71 Sc2 Sc1 73.72(14)
C72 Sc2 Sc1 41.62(14)
P1 Sc2 Sc1 46.19(3)
C59 P1 Sc2 135.09(15)
C59 P1 Sc1 136.25(14)
Sc2 P1 Sc1 88.48(4)
C2 N1 C6 115.3(3)
C2 N1 Sc1 119.7(3)
C6 N1 Sc1 125.0(2)
C4 N2 C18 115.8(3)
C4 N2 Sc1 118.8(3)
C18 N2 Sc1 124.7(3)
C31 N3 C35 115.9(3)
C31 N3 Sc2 119.0(3)
C35 N3 Sc2 125.1(3)
C33 N4 C47 116.4(3)
C33 N4 Sc2 118.7(2)
C47 N4 Sc2 124.6(3)
C72 N5 C73 120.5(4)
C72 N5 Sc1 82.9(3)
C73 N5 Sc1 153.5(4)
C2 C1 H1A 109.5
C2 C1 H1B 109.5
H1A C1 H1B 109.5
C2 C1 H1C 109.5
H1A C1 H1C 109.5
H1B C1 H1C 109.5
N1 C2 C3 123.9(4)
N1 C2 C1 120.6(4)
C3 C2 C1 115.5(4)
C2 C3 C4 130.9(4)
C2 C3 H3 114.5
C4 C3 H3 114.5
N2 C4 C3 124.5(4)
N2 C4 C5 122.8(4)
C3 C4 C5 112.6(4)
C4 C5 H5A 109.5
C4 C5 H5B 109.5
H5A C5 H5B 109.5
C4 C5 H5C 109.5
H5A C5 H5C 109.5
H5B C5 H5C 109.5
C11 C6 C7 121.3(4)
C11 C6 N1 118.2(4)
C7 C6 N1 120.5(4)
C8 C7 C6 117.0(4)
C8 C7 C15 119.2(4)
C6 C7 C15 123.6(4)
C9 C8 C7 122.4(5)
C9 C8 H8 118.8
C7 C8 H8 118.8
C8 C9 C10 120.0(5)
C8 C9 H9 120.0
C10 C9 H9 120.0
C11 C10 C9 120.5(5)
C11 C10 H10 119.8
C9 C10 H10 119.8
C10 C11 C6 118.8(4)
C10 C11 C12 119.1(4)
C6 C11 C12 122.0(4)
C13 C12 C14 108.6(5)
C13 C12 C11 112.5(4)
C14 C12 C11 112.3(4)
C13 C12 H12 107.8
C14 C12 H12 107.8
C11 C12 H12 107.8
C12 C13 H13A 109.5
C12 C13 H13B 109.5
H13A C13 H13B 109.5
C12 C13 H13C 109.5
H13A C13 H13C 109.5
H13B C13 H13C 109.5
C12 C14 H14A 109.5
C12 C14 H14B 109.5
H14A C14 H14B 109.5
C12 C14 H14C 109.5
H14A C14 H14C 109.5
H14B C14 H14C 109.5
C17 C15 C7 111.1(5)
C17 C15 C16 109.7(4)
C7 C15 C16 112.5(5)
C17 C15 H15 107.8
C7 C15 H15 107.8
C16 C15 H15 107.8
C15 C16 H16A 109.5
C15 C16 H16B 109.5
H16A C16 H16B 109.5
C15 C16 H16C 109.5
H16A C16 H16C 109.5
H16B C16 H16C 109.5
C15 C17 H17A 109.5
C15 C17 H17B 109.5
H17A C17 H17B 109.5
C15 C17 H17C 109.5
H17A C17 H17C 109.5
H17B C17 H17C 109.5
C23 C18 C19 121.1(4)
C23 C18 N2 121.6(4)
C19 C18 N2 117.3(4)
C20 C19 C18 117.9(5)
C20 C19 C27 120.3(5)
C18 C19 C27 121.4(5)
C19 C20 C21 121.4(5)
C19 C20 H20 119.3
C21 C20 H20 119.3
C22 C21 C20 120.6(5)
C22 C21 H21 119.7
C20 C21 H21 119.7
C21 C22 C23 120.1(5)
C21 C22 H22 119.9
C23 C22 H22 119.9
C18 C23 C22 118.9(4)
C18 C23 C24 124.2(4)
C22 C23 C24 116.9(4)
C26 C24 C23 111.8(4)
C26 C24 C25 109.7(4)
C23 C24 C25 111.8(4)
C26 C24 H24 107.8
C23 C24 H24 107.8
C25 C24 H24 107.8
C24 C25 H25A 109.5
C24 C25 H25B 109.5
H25A C25 H25B 109.5
C24 C25 H25C 109.5
H25A C25 H25C 109.5
H25B C25 H25C 109.5
C24 C26 H26A 109.5
C24 C26 H26B 109.5
H26A C26 H26B 109.5
C24 C26 H26C 109.5
H26A C26 H26C 109.5
H26B C26 H26C 109.5
C28 C27 C19 114.9(5)
C28 C27 C29 104.2(6)
C19 C27 C29 111.3(6)
C28 C27 H27 108.7
C19 C27 H27 108.7
C29 C27 H27 108.7
C27 C28 H28A 109.5
C27 C28 H28B 109.5
H28A C28 H28B 109.5
C27 C28 H28C 109.5
H28A C28 H28C 109.5
H28B C28 H28C 109.5
C27 C29 H29A 109.5
C27 C29 H29B 109.5
H29A C29 H29B 109.5
C27 C29 H29C 109.5
H29A C29 H29C 109.5
H29B C29 H29C 109.5
C31 C30 H30A 109.5
C31 C30 H30B 109.5
H30A C30 H30B 109.5
C31 C30 H30C 109.5
H30A C30 H30C 109.5
H30B C30 H30C 109.5
N3 C31 C32 124.3(3)
N3 C31 C30 120.8(4)
C32 C31 C30 114.9(4)
C31 C32 C33 131.5(4)
C31 C32 H32 114.2
C33 C32 H32 114.2
N4 C33 C32 124.1(4)
N4 C33 C34 121.4(4)
C32 C33 C34 114.5(4)
C33 C34 H34A 109.5
C33 C34 H34B 109.5
H34A C34 H34B 109.5
C33 C34 H34C 109.5
H34A C34 H34C 109.5
H34B C34 H34C 109.5
C36 C35 C40 122.2(4)
C36 C35 N3 118.5(3)
C40 C35 N3 119.3(4)
C35 C36 C37 117.5(4)
C35 C36 C44 123.1(4)
C37 C36 C44 119.4(4)
C38 C37 C36 121.7(4)
C38 C37 H37 119.2
C36 C37 H37 119.2
C37 C38 C39 120.2(4)
C37 C38 H38 119.9
C39 C38 H38 119.9
C38 C39 C40 121.9(4)
C38 C39 H39 119.0
C40 C39 H39 119.0
C35 C40 C39 116.4(4)
C35 C40 C41 124.7(4)
C39 C40 C41 118.8(4)
C40 C41 C43 111.4(4)
C40 C41 C42 112.5(4)
C43 C41 C42 109.9(4)
C40 C41 H41 107.6
C43 C41 H41 107.6
C42 C41 H41 107.6
C41 C42 H42A 109.5
C41 C42 H42B 109.5
H42A C42 H42B 109.5
C41 C42 H42C 109.5
H42A C42 H42C 109.5
H42B C42 H42C 109.5
C41 C43 H43A 109.5
C41 C43 H43B 109.5
H43A C43 H43B 109.5
C41 C43 H43C 109.5
H43A C43 H43C 109.5
H43B C43 H43C 109.5
C36 C44 C45 112.8(4)
C36 C44 C46 111.7(4)
C45 C44 C46 111.2(4)
C36 C44 H44 106.9
C45 C44 H44 106.9
C46 C44 H44 106.9
C44 C45 H45A 109.5
C44 C45 H45B 109.5
H45A C45 H45B 109.5
C44 C45 H45C 109.5
H45A C45 H45C 109.5
H45B C45 H45C 109.5
C44 C46 H46A 109.5
C44 C46 H46B 109.5
H46A C46 H46B 109.5
C44 C46 H46C 109.5
H46A C46 H46C 109.5
H46B C46 H46C 109.5
C52 C47 C48 120.6(3)
C52 C47 N4 118.7(4)
C48 C47 N4 120.6(4)
C49 C48 C47 117.9(4)
C49 C48 C56 118.3(4)
C47 C48 C56 123.9(3)
C50 C49 C48 121.8(4)
C50 C49 H49 119.1
C48 C49 H49 119.1
C49 C50 C51 119.7(4)
C49 C50 H50 120.1
C51 C50 H50 120.1
C50 C51 C52 121.8(4)
C50 C51 H51 119.1
C52 C51 H51 119.1
C47 C52 C51 118.2(4)
C47 C52 C53 122.3(4)
C51 C52 C53 119.5(4)
C52 C53 C55 110.6(6)
C52 C53 C54 110.4(5)
C55 C53 C54 118.1(6)
C52 C53 H53 105.6
C55 C53 H53 105.6
C54 C53 H53 105.6
C53 C54 H54A 109.5
C53 C54 H54B 109.5
H54A C54 H54B 109.5
C53 C54 H54C 109.5
H54A C54 H54C 109.5
H54B C54 H54C 109.5
C53 C55 H55A 109.5
C53 C55 H55B 109.5
H55A C55 H55B 109.5
C53 C55 H55C 109.5
H55A C55 H55C 109.5
H55B C55 H55C 109.5
C58 C56 C48 113.2(4)
C58 C56 C57 109.9(4)
C48 C56 C57 110.6(5)
C58 C56 H56 107.6
C48 C56 H56 107.6
C57 C56 H56 107.6
C56 C57 H57A 109.5
C56 C57 H57B 109.5
H57A C57 H57B 109.5
C56 C57 H57C 109.5
H57A C57 H57C 109.5
H57B C57 H57C 109.5
C56 C58 H58A 109.5
C56 C58 H58B 109.5
H58A C58 H58B 109.5
C56 C58 H58C 109.5
H58A C58 H58C 109.5
H58B C58 H58C 109.5
C64 C59 C60 118.6(4)
C64 C59 P1 120.8(3)
C60 C59 P1 120.5(3)
C61 C60 C59 119.6(5)
C61 C60 C68 116.6(5)
C59 C60 C68 123.7(4)
C62 C61 C60 121.2(6)
C62 C61 H61 119.4
C60 C61 H61 119.4
C61 C62 C63 119.6(6)
C61 C62 H62 120.2
C63 C62 H62 120.2
C62 C63 C64 122.0(5)
C62 C63 H63 119.0
C64 C63 H63 119.0
C63 C64 C59 118.9(5)
C63 C64 C65 117.2(4)
C59 C64 C65 124.0(4)
C64 C65 C67 114.7(4)
C64 C65 C66 111.9(4)
C67 C65 C66 108.3(4)
C64 C65 H65 107.2
C67 C65 H65 107.2
C66 C65 H65 107.2
C65 C66 H66A 109.5
C65 C66 H66B 109.5
H66A C66 H66B 109.5
C65 C66 H66C 109.5
H66A C66 H66C 109.5
H66B C66 H66C 109.5
C65 C67 H67A 109.5
C65 C67 H67B 109.5
H67A C67 H67B 109.5
C65 C67 H67C 109.5
H67A C67 H67C 109.5
H67B C67 H67C 109.5
C60 C68 C69 112.7(4)
C60 C68 C70 112.4(4)
C69 C68 C70 108.1(4)
C60 C68 H68 107.8
C69 C68 H68 107.8
C70 C68 H68 107.8
C68 C69 H69A 109.5
C68 C69 H69B 109.5
H69A C69 H69B 109.5
C68 C69 H69C 109.5
H69A C69 H69C 109.5
H69B C69 H69C 109.5
C68 C70 H70A 109.5
C68 C70 H70B 109.5
H70A C70 H70B 109.5
C68 C70 H70C 109.5
H70A C70 H70C 109.5
H70B C70 H70C 109.5
C72 C71 Sc2 74.8(3)
C72 C71 H71A 116.0
Sc2 C71 H71A 116.0
C72 C71 H71B 116.0
Sc2 C71 H71B 116.0
H71A C71 H71B 113.0
C71 C72 N5 134.4(5)
C71 C72 Sc2 72.3(3)
N5 C72 Sc2 138.4(4)
C71 C72 Sc1 161.8(4)
N5 C72 Sc1 62.6(3)
Sc2 C72 Sc1 98.5(2)
N5 C73 C74 104.6(5)
N5 C73 C76 109.6(5)
C74 C73 C76 110.0(5)
N5 C73 C75 109.8(4)
C74 C73 C75 111.6(5)
C76 C73 C75 111.1(5)
C73 C74 H74A 109.5
C73 C74 H74B 109.5
H74A C74 H74B 109.5
C73 C74 H74C 109.5
H74A C74 H74C 109.5
H74B C74 H74C 109.5
C73 C75 H75A 109.5
C73 C75 H75B 109.5
H75A C75 H75B 109.5
C73 C75 H75C 109.5
H75A C75 H75C 109.5
H75B C75 H75C 109.5
C73 C76 H76A 109.5
C73 C76 H76B 109.5
H76A C76 H76B 109.5
C73 C76 H76C 109.5
H76A C76 H76C 109.5
H76B C76 H76C 109.5

loop_
_geom_bond_atom_site_label_1
_geom_bond_atom_site_label_2
_geom_bond_distance
Sc1 N5 2.105(4)
Sc1 N1 2.152(3)
Sc1 N2 2.227(3)
Sc1 C72 2.352(6)
Sc1 P1 2.5285(14)
Sc1 Sc2 3.5029(12)
Sc2 N3 2.162(3)
Sc2 N4 2.195(3)
Sc2 C71 2.243(5)
Sc2 C72 2.272(5)
Sc2 P1 2.4922(13)
P1 C59 1.852(4)
N1 C2 1.348(5)
N1 C6 1.452(5)
N2 C4 1.313(5)
N2 C18 1.459(5)
N3 C31 1.329(6)
N3 C35 1.453(5)
N4 C33 1.345(5)
N4 C47 1.452(5)
N5 C72 1.343(7)
N5 C73 1.481(7)
C1 C2 1.512(6)
C1 H1A 0.9800
C1 H1B 0.9800
C1 H1C 0.9800
C2 C3 1.379(6)
C3 C4 1.416(6)
C3 H3 0.9500
C4 C5 1.512(6)
C5 H5A 0.9800
C5 H5B 0.9800
C5 H5C 0.9800
C6 C11 1.403(6)
C6 C7 1.412(6)
C7 C8 1.389(6)
C7 C15 1.506(7)
C8 C9 1.364(7)
C8 H8 0.9500
C9 C10 1.389(7)
C9 H9 0.9500
C10 C11 1.383(6)
C10 H10 0.9500
C11 C12 1.530(7)
C12 C13 1.517(7)
C12 C14 1.527(7)
C12 H12 1.0000
C13 H13A 0.9800
C13 H13B 0.9800
C13 H13C 0.9800
C14 H14A 0.9800
C14 H14B 0.9800
C14 H14C 0.9800
C15 C17 1.488(8)
C15 C16 1.511(8)
C15 H15 1.0000
C16 H16A 0.9800
C16 H16B 0.9800
C16 H16C 0.9800
C17 H17A 0.9800
C17 H17B 0.9800
C17 H17C 0.9800
C18 C23 1.391(6)
C18 C19 1.415(6)
C19 C20 1.372(7)
C19 C27 1.531(8)
C20 C21 1.390(8)
C20 H20 0.9500
C21 C22 1.364(7)
C21 H21 0.9500
C22 C23 1.401(6)
C22 H22 0.9500
C23 C24 1.527(6)
C24 C26 1.502(7)
C24 C25 1.531(7)
C24 H24 1.0000
C25 H25A 0.9800
C25 H25B 0.9800
C25 H25C 0.9800
C26 H26A 0.9800
C26 H26B 0.9800
C26 H26C 0.9800
C27 C28 1.422(9)
C27 C29 1.635(10)
C27 H27 1.0000
C28 H28A 0.9800
C28 H28B 0.9800
C28 H28C 0.9800
C29 H29A 0.9800
C29 H29B 0.9800
C29 H29C 0.9800
C30 C31 1.516(5)
C30 H30A 0.9800
C30 H30B 0.9800
C30 H30C 0.9800
C31 C32 1.395(6)
C32 C33 1.397(5)
C32 H32 0.9500
C33 C34 1.512(6)
C34 H34A 0.9800
C34 H34B 0.9800
C34 H34C 0.9800
C35 C36 1.396(6)
C35 C40 1.404(6)
C36 C37 1.399(6)
C36 C44 1.503(6)
C37 C38 1.355(6)
C37 H37 0.9500
C38 C39 1.366(7)
C38 H38 0.9500
C39 C40 1.408(6)
C39 H39 0.9500
C40 C41 1.491(6)
C41 C43 1.523(7)
C41 C42 1.538(6)
C41 H41 1.0000
C42 H42A 0.9800
C42 H42B 0.9800
C42 H42C 0.9800
C43 H43A 0.9800
C43 H43B 0.9800
C43 H43C 0.9800
C44 C45 1.521(7)
C44 C46 1.528(7)
C44 H44 1.0000
C45 H45A 0.9800
C45 H45B 0.9800
C45 H45C 0.9800
C46 H46A 0.9800
C46 H46B 0.9800
C46 H46C 0.9800
C47 C52 1.389(6)
C47 C48 1.417(6)
C48 C49 1.392(5)
C48 C56 1.510(6)
C49 C50 1.362(7)
C49 H49 0.9500
C50 C51 1.364(7)
C50 H50 0.9500
C51 C52 1.398(6)
C51 H51 0.9500
C52 C53 1.517(6)
C53 C55 1.522(10)
C53 C54 1.567(10)
C53 H53 1.0000
C54 H54A 0.9800
C54 H54B 0.9800
C54 H54C 0.9800
C55 H55A 0.9800
C55 H55B 0.9800
C55 H55C 0.9800
C56 C58 1.510(8)
C56 C57 1.516(7)
C56 H56 1.0000
C57 H57A 0.9800
C57 H57B 0.9800
C57 H57C 0.9800
C58 H58A 0.9800
C58 H58B 0.9800
C58 H58C 0.9800
C59 C64 1.408(6)
C59 C60 1.414(6)
C60 C61 1.376(7)
C60 C68 1.513(6)
C61 C62 1.364(9)
C61 H61 0.9500
C62 C63 1.367(9)
C62 H62 0.9500
C63 C64 1.379(7)
C63 H63 0.9500
C64 C65 1.504(6)
C65 C67 1.508(6)
C65 C66 1.535(6)
C65 H65 1.0000
C66 H66A 0.9800
C66 H66B 0.9800
C66 H66C 0.9800
C67 H67A 0.9800
C67 H67B 0.9800
C67 H67C 0.9800
C68 C69 1.522(6)
C68 C70 1.544(7)
C68 H68 1.0000
C69 H69A 0.9800
C69 H69B 0.9800
C69 H69C 0.9800
C70 H70A 0.9800
C70 H70B 0.9800
C70 H70C 0.9800
C71 C72 1.280(7)
C71 H71A 0.9900
C71 H71B 0.9900
C73 C74 1.497(8)
C73 C76 1.516(8)
C73 C75 1.561(8)
C74 H74A 0.9800
C74 H74B 0.9800
C74 H74C 0.9800
C75 H75A 0.9800
C75 H75B 0.9800
C75 H75C 0.9800
C76 H76A 0.9800
C76 H76B 0.9800
C76 H76C 0.9800

loop_
_geom_torsion_atom_site_label_1
_geom_torsion_atom_site_label_2
_geom_torsion_atom_site_label_3
_geom_torsion_atom_site_label_4
_geom_torsion
N5 Sc1 Sc2 N3 -58.47(16)
N1 Sc1 Sc2 N3 -151.26(16)
N2 Sc1 Sc2 N3 51.0(2)
C72 Sc1 Sc2 N3 -81.0(2)
P1 Sc1 Sc2 N3 107.36(13)
N5 Sc1 Sc2 N4 132.7(2)
N1 Sc1 Sc2 N4 39.9(2)
N2 Sc1 Sc2 N4 -117.8(2)
C72 Sc1 Sc2 N4 110.2(3)
P1 Sc1 Sc2 N4 -61.50(17)
N5 Sc1 Sc2 C71 31.51(16)
N1 Sc1 Sc2 C71 -61.28(16)
N2 Sc1 Sc2 C71 141.00(19)
C72 Sc1 Sc2 C71 9.0(2)
P1 Sc1 Sc2 C71 -162.66(13)
N5 Sc1 Sc2 C72 22.5(2)
N1 Sc1 Sc2 C72 -70.3(2)
N2 Sc1 Sc2 C72 132.0(3)
P1 Sc1 Sc2 C72 -171.7(2)
N5 Sc1 Sc2 P1 -165.83(12)
N1 Sc1 Sc2 P1 101.38(12)
N2 Sc1 Sc2 P1 -56.35(16)
C72 Sc1 Sc2 P1 171.7(2)
N3 Sc2 P1 C59 67.6(2)
N4 Sc2 P1 C59 -36.9(2)
C71 Sc2 P1 C59 -165.7(2)
C72 Sc2 P1 C59 -179.0(2)
Sc1 Sc2 P1 C59 175.43(19)
N3 Sc2 P1 Sc1 -107.79(12)
N4 Sc2 P1 Sc1 147.64(10)
C71 Sc2 P1 Sc1 18.88(15)
C72 Sc2 P1 Sc1 5.53(14)
N5 Sc1 P1 C59 -160.9(2)
N1 Sc1 P1 C59 72.8(2)
N2 Sc1 P1 C59 -26.4(2)
C72 Sc1 P1 C59 179.3(2)
Sc2 Sc1 P1 C59 -175.3(2)
N5 Sc1 P1 Sc2 14.48(12)
N1 Sc1 P1 Sc2 -111.82(11)
N2 Sc1 P1 Sc2 148.92(9)
C72 Sc1 P1 Sc2 -5.35(14)
N5 Sc1 N1 C2 155.3(3)
N2 Sc1 N1 C2 37.3(3)
C72 Sc1 N1 C2 -169.0(3)
P1 Sc1 N1 C2 -74.4(3)
Sc2 Sc1 N1 C2 -129.9(3)
N5 Sc1 N1 C6 -27.5(3)
N2 Sc1 N1 C6 -145.5(3)
C72 Sc1 N1 C6 8.2(3)
P1 Sc1 N1 C6 102.8(3)
Sc2 Sc1 N1 C6 47.3(3)
N5 Sc1 N2 C4 -139.2(4)
N1 Sc1 N2 C4 -34.7(4)
C72 Sc1 N2 C4 -154.0(4)
P1 Sc1 N2 C4 88.6(4)
Sc2 Sc1 N2 C4 127.6(3)
N5 Sc1 N2 C18 51.3(4)
N1 Sc1 N2 C18 155.8(3)
C72 Sc1 N2 C18 36.5(5)
P1 Sc1 N2 C18 -80.9(3)
Sc2 Sc1 N2 C18 -41.9(4)
N4 Sc2 N3 C31 35.6(3)
C71 Sc2 N3 C31 145.3(3)
C72 Sc2 N3 C31 177.4(3)
P1 Sc2 N3 C31 -80.7(3)
Sc1 Sc2 N3 C31 -138.2(3)
N4 Sc2 N3 C35 -147.2(3)
C71 Sc2 N3 C35 -37.6(3)
C72 Sc2 N3 C35 -5.4(4)
P1 Sc2 N3 C35 96.5(3)
Sc1 Sc2 N3 C35 39.0(3)
N3 Sc2 N4 C33 -32.0(3)
C71 Sc2 N4 C33 -131.3(3)
C72 Sc2 N4 C33 -151.5(3)
P1 Sc2 N4 C33 95.7(3)
Sc1 Sc2 N4 C33 138.9(2)
N3 Sc2 N4 C47 153.9(3)
C71 Sc2 N4 C47 54.5(3)
C72 Sc2 N4 C47 34.3(4)
P1 Sc2 N4 C47 -78.4(3)
Sc1 Sc2 N4 C47 -35.2(4)
N1 Sc1 N5 C72 98.7(3)
N2 Sc1 N5 C72 -167.3(3)
P1 Sc1 N5 C72 -36.6(3)
Sc2 Sc1 N5 C72 -25.7(3)
N1 Sc1 N5 C73 -54.8(7)
N2 Sc1 N5 C73 39.3(8)
C72 Sc1 N5 C73 -153.5(9)
P1 Sc1 N5 C73 169.9(7)
Sc2 Sc1 N5 C73 -179.1(8)
C6 N1 C2 C3 159.2(4)
Sc1 N1 C2 C3 -23.3(6)
C6 N1 C2 C1 -22.2(6)
Sc1 N1 C2 C1 155.2(4)
N1 C2 C3 C4 -11.2(9)
C1 C2 C3 C4 170.2(5)
C18 N2 C4 C3 -172.1(5)
Sc1 N2 C4 C3 17.5(7)
C18 N2 C4 C5 10.2(7)
Sc1 N2 C4 C5 -160.2(4)
C2 C3 C4 N2 14.0(9)
C2 C3 C4 C5 -168.1(6)
C2 N1 C6 C11 -80.6(5)
Sc1 N1 C6 C11 102.1(4)
C2 N1 C6 C7 99.2(5)
Sc1 N1 C6 C7 -78.1(4)
C11 C6 C7 C8 -0.4(6)
N1 C6 C7 C8 179.8(4)
C11 C6 C7 C15 174.9(4)
N1 C6 C7 C15 -4.9(6)
C6 C7 C8 C9 0.9(7)
C15 C7 C8 C9 -174.6(5)
C7 C8 C9 C10 -0.7(8)
C8 C9 C10 C11 -0.1(8)
C9 C10 C11 C6 0.6(7)
C9 C10 C11 C12 179.0(4)
C7 C6 C11 C10 -0.4(6)
N1 C6 C11 C10 179.4(4)
C7 C6 C11 C12 -178.7(4)
N1 C6 C11 C12 1.1(6)
C10 C11 C12 C13 36.7(6)
C6 C11 C12 C13 -145.0(5)
C10 C11 C12 C14 -86.2(6)
C6 C11 C12 C14 92.1(5)
C8 C7 C15 C17 -59.9(6)
C6 C7 C15 C17 124.9(5)
C8 C7 C15 C16 63.4(6)
C6 C7 C15 C16 -111.8(5)
C4 N2 C18 C23 -83.7(5)
Sc1 N2 C18 C23 86.1(5)
C4 N2 C18 C19 94.0(5)
Sc1 N2 C18 C19 -96.2(5)
C23 C18 C19 C20 -1.9(8)
N2 C18 C19 C20 -179.6(5)
C23 C18 C19 C27 170.6(5)
N2 C18 C19 C27 -7.1(8)
C18 C19 C20 C21 0.2(10)
C27 C19 C20 C21 -172.4(6)
C19 C20 C21 C22 0.5(10)
C20 C21 C22 C23 0.5(8)
C19 C18 C23 C22 2.8(7)
N2 C18 C23 C22 -179.6(4)
C19 C18 C23 C24 -176.5(5)
N2 C18 C23 C24 1.1(7)
C21 C22 C23 C18 -2.1(7)
C21 C22 C23 C24 177.2(5)
C18 C23 C24 C26 -116.1(5)
C22 C23 C24 C26 64.6(5)
C18 C23 C24 C25 120.4(5)
C22 C23 C24 C25 -58.9(6)
C20 C19 C27 C28 -22.8(10)
C18 C19 C27 C28 164.9(6)
C20 C19 C27 C29 95.3(7)
C18 C19 C27 C29 -77.0(7)
C35 N3 C31 C32 160.9(4)
Sc2 N3 C31 C32 -21.7(5)
C35 N3 C31 C30 -19.1(5)
Sc2 N3 C31 C30 158.4(3)
N3 C31 C32 C33 -12.4(7)
C30 C31 C32 C33 167.6(4)
C47 N4 C33 C32 -171.1(4)
Sc2 N4 C33 C32 14.2(5)
C47 N4 C33 C34 8.7(6)
Sc2 N4 C33 C34 -166.0(3)
C31 C32 C33 N4 16.5(7)
C31 C32 C33 C34 -163.3(5)
C31 N3 C35 C36 -82.1(5)
Sc2 N3 C35 C36 100.6(4)
C31 N3 C35 C40 95.6(5)
Sc2 N3 C35 C40 -81.7(4)
C40 C35 C36 C37 -1.0(6)
N3 C35 C36 C37 176.7(4)
C40 C35 C36 C44 179.8(4)
N3 C35 C36 C44 -2.5(6)
C35 C36 C37 C38 0.3(7)
C44 C36 C37 C38 179.5(5)
C36 C37 C38 C39 0.5(7)
C37 C38 C39 C40 -0.7(7)
C36 C35 C40 C39 0.8(6)
N3 C35 C40 C39 -176.9(4)
C36 C35 C40 C41 -177.8(4)
N3 C35 C40 C41 4.6(6)
C38 C39 C40 C35 0.1(7)
C38 C39 C40 C41 178.7(5)
C35 C40 C41 C43 120.1(5)
C39 C40 C41 C43 -58.4(5)
C35 C40 C41 C42 -116.1(5)
C39 C40 C41 C42 65.4(6)
C35 C36 C44 C45 -137.8(5)
C37 C36 C44 C45 42.9(6)
C35 C36 C44 C46 96.0(5)
C37 C36 C44 C46 -83.2(5)
C33 N4 C47 C52 93.6(5)
Sc2 N4 C47 C52 -92.1(4)
C33 N4 C47 C48 -84.7(5)
Sc2 N4 C47 C48 89.6(5)
C52 C47 C48 C49 1.8(7)
N4 C47 C48 C49 -180.0(4)
C52 C47 C48 C56 -176.3(5)
N4 C47 C48 C56 1.9(7)
C47 C48 C49 C50 -0.9(7)
C56 C48 C49 C50 177.3(5)
C48 C49 C50 C51 -0.3(8)
C49 C50 C51 C52 0.5(9)
C48 C47 C52 C51 -1.6(7)
N4 C47 C52 C51 -179.8(4)
C48 C47 C52 C53 177.7(5)
N4 C47 C52 C53 -0.6(7)
C50 C51 C52 C47 0.4(8)
C50 C51 C52 C53 -178.9(6)
C47 C52 C53 C55 -95.5(6)
C51 C52 C53 C55 83.8(7)
C47 C52 C53 C54 131.9(6)
C51 C52 C53 C54 -48.8(8)
C49 C48 C56 C58 -57.1(6)
C47 C48 C56 C58 121.0(5)
C49 C48 C56 C57 66.8(6)
C47 C48 C56 C57 -115.1(5)
Sc2 P1 C59 C64 158.8(3)
Sc1 P1 C59 C64 -27.8(4)
Sc2 P1 C59 C60 -21.1(4)
Sc1 P1 C59 C60 152.3(3)
C64 C59 C60 C61 3.9(7)
P1 C59 C60 C61 -176.2(5)
C64 C59 C60 C68 -179.2(4)
P1 C59 C60 C68 0.7(6)
C59 C60 C61 C62 -4.9(10)
C68 C60 C61 C62 178.0(7)
C60 C61 C62 C63 3.6(13)
C61 C62 C63 C64 -1.4(13)
C62 C63 C64 C59 0.5(10)
C62 C63 C64 C65 -179.3(7)
C60 C59 C64 C63 -1.8(7)
P1 C59 C64 C63 178.3(4)
C60 C59 C64 C65 178.0(4)
P1 C59 C64 C65 -1.9(6)
C63 C64 C65 C67 -27.7(6)
C59 C64 C65 C67 152.5(4)
C63 C64 C65 C66 96.2(5)
C59 C64 C65 C66 -83.6(5)
C61 C60 C68 C69 80.7(6)
C59 C60 C68 C69 -96.2(5)
C61 C60 C68 C70 -41.7(6)
C59 C60 C68 C70 141.3(5)
N3 Sc2 C71 C72 113.3(3)
N4 Sc2 C71 C72 -155.1(3)
P1 Sc2 C71 C72 -25.1(3)
Sc1 Sc2 C71 C72 -11.0(3)
Sc2 C71 C72 N5 -141.8(7)
Sc2 C71 C72 Sc1 61.3(13)
C73 N5 C72 C71 -5.4(9)
Sc1 N5 C72 C71 -172.1(7)
C73 N5 C72 Sc2 -122.9(5)
Sc1 N5 C72 Sc2 70.5(5)
C73 N5 C72 Sc1 166.6(5)
N3 Sc2 C72 C71 -75.2(3)
N4 Sc2 C72 C71 36.6(4)
P1 Sc2 C72 C71 157.9(3)
Sc1 Sc2 C72 C71 163.9(4)
N3 Sc2 C72 N5 63.0(6)
N4 Sc2 C72 N5 174.9(4)
C71 Sc2 C72 N5 138.2(7)
P1 Sc2 C72 N5 -63.8(5)
Sc1 Sc2 C72 N5 -57.8(5)
N3 Sc2 C72 Sc1 120.83(16)
N4 Sc2 C72 Sc1 -127.3(2)
C71 Sc2 C72 Sc1 -163.9(4)
P1 Sc2 C72 Sc1 -6.00(15)
N5 Sc1 C72 C71 161.6(15)
N1 Sc1 C72 C71 70.4(13)
N2 Sc1 C72 C71 -174.8(12)
P1 Sc1 C72 C71 -51.7(13)
Sc2 Sc1 C72 C71 -57.7(13)
N1 Sc1 C72 N5 -91.2(3)
N2 Sc1 C72 N5 23.6(5)
P1 Sc1 C72 N5 146.7(3)
Sc2 Sc1 C72 N5 140.8(4)
N5 Sc1 C72 Sc2 -140.8(4)
N1 Sc1 C72 Sc2 128.09(16)
N2 Sc1 C72 Sc2 -117.2(3)
P1 Sc1 C72 Sc2 5.93(15)
C72 N5 C73 C74 -178.3(5)
Sc1 N5 C73 C74 -29.2(9)
C72 N5 C73 C76 63.8(6)
Sc1 N5 C73 C76 -147.1(6)
C72 N5 C73 C75 -58.4(6)
Sc1 N5 C73 C75 90.6(8)

loop_
_platon_squeeze_void_nr
_platon_squeeze_void_average_x
_platon_squeeze_void_average_y
_platon_squeeze_void_average_z
_platon_squeeze_void_volume
_platon_squeeze_void_count_electrons
_platon_squeeze_void_content
1 -0.017 0.000 0.000 536 120 ' '
2 0.000 0.500 0.500 487 143 ' '
3 0.177 -0.023 0.316 40 3 ' '
4 0.823 0.023 0.684 40 5 ' '
